data_4316720
loop_
_publ_author_name
'Sinai Aharonovich'
'Mark Botoshansky'
'Robert M. Waymouth'
'Moris S. Eisen'

_publ_section_title
;
 Chemoselectivity Diversity in the Reaction of LiNC6F5SiMe3 with Nitriles
 and the Synthesis, Structure, and Reactivity of Zirconium Mono- and
 Tris[2-(2-pyridyl)tetrafluorobenzimidazolate] Complexes
;
_journal_name_full 'Inorganic Chemistry'
_journal_page_first 9217
_journal_page_last 9229
_journal_paper_doi 10.1021/ic100696r
_journal_volume 49
_journal_year 2010
_chemical_formula_sum 'C23 H24 F9 Li N4 O'
_chemical_formula_weight 550.40
_chemical_name_common 'complex7 (Sinay)'
_chemical_name_systematic
; 
 ? 
;
_space_group_IT_number 4
_symmetry_cell_setting monoclinic
_symmetry_space_group_name_Hall 'P 2yb'
_symmetry_space_group_name_H-M 'P 1 21 1'
_atom_sites_solution_hydrogens geom
_atom_sites_solution_primary direct
_atom_sites_solution_secondary difmap
_audit_creation_method SHELXL-97
_cell_angle_alpha 90.00
_cell_angle_beta 114.82(3)
_cell_angle_gamma 90.00
_cell_formula_units_Z 2
_cell_length_a 8.807(2)
_cell_length_b 16.647(3)
_cell_length_c 9.424(2)
_cell_measurement_reflns_used 8173
_cell_measurement_temperature 240(2)
_cell_measurement_theta_max 25.41
_cell_measurement_theta_min 2.38
_cell_volume 1254.0(5)
_computing_cell_refinement 'DENZO HKL2000 (Otwinowski & Minor 1997)'
_computing_data_collection 'Collect (Nonius, 2006)'
_computing_data_reduction 'DENZO HKL2000 (Otwinowski & Minor 1997)'
_computing_molecular_graphics 'TEXSAN  (MSC, 1999)'
_computing_structure_refinement 'SHELXL-97 (Sheldrick, 1997)'
_computing_structure_solution 'SHELXS-97 (Sheldrick, 1997)'
_diffrn_ambient_temperature 240(2)
_diffrn_measured_fraction_theta_full 0.996
_diffrn_measured_fraction_theta_max 0.996
_diffrn_measurement_device_type 'Nonius KappaCCD'
_diffrn_measurement_method phi-scan
_diffrn_radiation_monochromator graphite
_diffrn_radiation_source 'fine-focus sealed tube'
_diffrn_radiation_type MoK\a
_diffrn_radiation_wavelength 0.71073
_diffrn_reflns_av_R_equivalents 0.0430
_diffrn_reflns_av_sigmaI/netI 0.0422
_diffrn_reflns_limit_h_max 10
_diffrn_reflns_limit_h_min 0
_diffrn_reflns_limit_k_max 20
_diffrn_reflns_limit_k_min 0
_diffrn_reflns_limit_l_max 10
_diffrn_reflns_limit_l_min -11
_diffrn_reflns_number 8173
_diffrn_reflns_theta_full 25.41
_diffrn_reflns_theta_max 25.41
_diffrn_reflns_theta_min 2.38
_diffrn_standards_number 0
_exptl_absorpt_coefficient_mu 0.140
_exptl_absorpt_correction_type none
_exptl_crystal_colour colorless
_exptl_crystal_density_diffrn 1.468
_exptl_crystal_density_method 'not measured'
_exptl_crystal_description plate
_exptl_crystal_F_000 568
_exptl_crystal_size_max 0.30
_exptl_crystal_size_mid 0.24
_exptl_crystal_size_min 0.09
_refine_diff_density_max 0.210
_refine_diff_density_min -0.183
_refine_diff_density_rms 0.039
_refine_ls_abs_structure_details 'Flack H D (1983), Acta Cryst. A39, 876-881'
_refine_ls_abs_structure_Flack 0.7(9)
_refine_ls_extinction_method none
_refine_ls_goodness_of_fit_ref 1.031
_refine_ls_hydrogen_treatment constr
_refine_ls_matrix_type full
_refine_ls_number_parameters 347
_refine_ls_number_reflns 2390
_refine_ls_number_restraints 1
_refine_ls_restrained_S_all 1.031
_refine_ls_R_factor_all 0.0576
_refine_ls_R_factor_gt 0.0411
_refine_ls_shift/su_max 0.000
_refine_ls_shift/su_mean 0.000
_refine_ls_structure_factor_coef Fsqd
_refine_ls_weighting_details 'calc w=1/[\s^2^(Fo^2^)+(0.0817P)^2^+0.0000P] where P=(Fo^2^+2Fc^2^)/3'
_refine_ls_weighting_scheme calc
_refine_ls_wR_factor_gt 0.1107
_refine_ls_wR_factor_ref 0.1186
_reflns_number_gt 1949
_reflns_number_total 2390
_reflns_threshold_expression >2sigma(I)
_cod_data_source_file ic100696r_si_002_2.cif
_cod_data_source_block complex7
_cod_depositor_comments
;
The following automatic conversions were performed:

'_symmetry_cell_setting' value 'Monoclinic' changed to 'monoclinic'
according to the built-in table from CIF Core dictionary named
'cif_core.dic' version 2.4.1 from 2010-06-29.

Automatic conversion script
Id: cif_fix_values 1646 2011-03-28 12:23:43Z adriana 
;
_cod_original_sg_symbol_H-M 'P 21'
_cod_database_code 4316720

loop_
_symmetry_equiv_pos_as_xyz
'x, y, z'
'-x, y+1/2, -z'

loop_
_atom_site_label
_atom_site_type_symbol
_atom_site_fract_x
_atom_site_fract_y
_atom_site_fract_z
_atom_site_U_iso_or_equiv
_atom_site_adp_type
_atom_site_occupancy
_atom_site_symmetry_multiplicity
_atom_site_calc_flag
_atom_site_refinement_flags
_atom_site_disorder_assembly
_atom_site_disorder_group
F1 F -0.2282(3) 0.18836(14) 0.5576(3) 0.0423(6) Uani 1 1 d . . .
F2 F -0.5158(3) 0.16845(14) 0.3058(3) 0.0491(6) Uani 1 1 d . . .
F3 F -0.4133(3) 0.40426(15) 0.0835(3) 0.0465(6) Uani 1 1 d . . .
F4 F -0.1272(3) 0.42619(14) 0.3320(3) 0.0454(6) Uani 1 1 d . . .
F5 F 0.0959(3) 0.43609(17) 0.8123(3) 0.0542(7) Uani 1 1 d . . .
F6 F 0.3646(3) 0.52403(17) 0.8514(4) 0.0663(8) Uani 1 1 d . . .
F7 F 0.5282(3) 0.49904(18) 0.6645(4) 0.0711(9) Uani 1 1 d . . .
F8 F 0.4102(4) 0.3871(2) 0.4340(4) 0.0680(9) Uani 1 1 d . . .
F9 F 0.1412(3) 0.29886(18) 0.3944(3) 0.0576(7) Uani 1 1 d . . .
O1 O 0.1448(3) 0.1396(2) 0.6510(4) 0.0497(8) Uani 1 1 d . . .
N1 N -0.0235(4) 0.3119(2) 0.5927(4) 0.0353(8) Uani 1 1 d . . .
N2 N 0.2558(4) 0.2586(2) 0.9417(4) 0.0408(8) Uani 1 1 d . . .
N3 N -0.0065(4) 0.1036(2) 0.8984(4) 0.0418(8) Uani 1 1 d . . .
N4 N -0.1449(4) 0.2667(2) 0.8875(4) 0.0417(8) Uani 1 1 d . . .
C1 C -0.1607(4) 0.3073(2) 0.4583(4) 0.0305(8) Uani 1 1 d . . .
C2 C -0.2736(5) 0.2434(2) 0.4407(4) 0.0334(9) Uani 1 1 d . . .
C3 C -0.4194(5) 0.2322(2) 0.3122(5) 0.0321(8) Uani 1 1 d . . .
C4 C -0.4731(5) 0.2853(2) 0.1850(4) 0.0334(8) Uani 1 1 d . . .
C5 C -0.3665(4) 0.3506(2) 0.2009(4) 0.0301(8) Uani 1 1 d . . .
C6 C -0.2196(4) 0.3599(2) 0.3281(4) 0.0310(8) Uani 1 1 d . . .
C7 C 0.1078(5) 0.3619(3) 0.6030(4) 0.0339(9) Uani 1 1 d . . .
C8 C 0.1723(5) 0.4212(2) 0.7183(5) 0.0368(9) Uani 1 1 d . . .
C9 C 0.3108(5) 0.4668(3) 0.7387(5) 0.0453(10) Uani 1 1 d . . .
C10 C 0.3911(5) 0.4554(3) 0.6448(6) 0.0469(11) Uani 1 1 d . . .
C11 C 0.3320(5) 0.3995(3) 0.5275(5) 0.0443(11) Uani 1 1 d . . .
C12 C 0.1945(5) 0.3532(2) 0.5092(5) 0.0373(9) Uani 1 1 d . . .
C13 C -0.0709(8) 0.1336(3) 1.0086(7) 0.0631(14) Uani 1 1 d . . .
H13A H -0.1184 0.0898 1.0426 0.076 Uiso 1 1 d R . .
H13B H 0.0184 0.1573 1.0974 0.076 Uiso 1 1 d R . .
C14 C -0.2031(7) 0.1942(3) 0.9397(7) 0.0612(14) Uani 1 1 d . . .
H14A H -0.2418 0.2081 1.0178 0.073 Uiso 1 1 d R . .
H14B H -0.2928 0.1702 0.8518 0.073 Uiso 1 1 d R . .
C15 C -0.1208(6) 0.0452(3) 0.7886(6) 0.0541(12) Uani 1 1 d . . .
H15A H -0.2274 0.0708 0.7275 0.081 Uiso 1 1 calc R . .
H15B H -0.1376 0.0005 0.8465 0.081 Uiso 1 1 calc R . .
H15C H -0.0730 0.0257 0.7193 0.081 Uiso 1 1 calc R . .
C16 C 0.1539(6) 0.0626(3) 0.9834(6) 0.0588(13) Uani 1 1 d . . .
H16A H 0.1945 0.0419 0.9095 0.088 Uiso 1 1 calc R . .
H16B H 0.1386 0.0185 1.0434 0.088 Uiso 1 1 calc R . .
H16C H 0.2346 0.1002 1.0536 0.088 Uiso 1 1 calc R . .
C17 C -0.0473(7) 0.3191(4) 1.0164(6) 0.0602(13) Uani 1 1 d . . .
H17A H -0.0069 0.3644 0.9774 0.090 Uiso 1 1 calc R . .
H17B H 0.0471 0.2895 1.0917 0.090 Uiso 1 1 calc R . .
H17C H -0.1167 0.3383 1.0665 0.090 Uiso 1 1 calc R . .
C18 C -0.2897(7) 0.3129(4) 0.7832(6) 0.0700(16) Uani 1 1 d . . .
H18A H -0.3574 0.2802 0.6938 0.105 Uiso 1 1 calc R . .
H18B H -0.2520 0.3604 0.7477 0.105 Uiso 1 1 calc R . .
H18C H -0.3558 0.3288 0.8388 0.105 Uiso 1 1 calc R . .
C19 C 0.0671(6) 0.1107(3) 0.4935(5) 0.0504(11) Uani 1 1 d . . .
H19A H 0.0102 0.1547 0.4220 0.060 Uiso 1 1 calc R . .
H19B H -0.0158 0.0693 0.4840 0.060 Uiso 1 1 calc R . .
C20 C 0.2030(6) 0.0759(4) 0.4539(7) 0.0680(15) Uani 1 1 d . . .
H20A H 0.1805 0.0193 0.4238 0.082 Uiso 1 1 calc R . .
H20B H 0.2112 0.1057 0.3676 0.082 Uiso 1 1 calc R . .
C21 C 0.3589(7) 0.0844(5) 0.5988(7) 0.0797(19) Uani 1 1 d . . .
H21A H 0.3921 0.0325 0.6520 0.096 Uiso 1 1 calc R . .
H21B H 0.4501 0.1043 0.5746 0.096 Uiso 1 1 calc R . .
C22 C 0.3207(6) 0.1429(4) 0.6989(6) 0.0658(15) Uani 1 1 d . . .
H22A H 0.3798 0.1283 0.8095 0.079 Uiso 1 1 calc R . .
H22B H 0.3550 0.1972 0.6844 0.079 Uiso 1 1 calc R . .
Li1 Li 0.0223(8) 0.2159(4) 0.7677(8) 0.0401(15) Uani 1 1 d . . .
C23 C -0.6235(4) 0.2723(2) 0.0499(4) 0.0320(8) Uani 1 1 d . . .

loop_
_atom_site_aniso_label
_atom_site_aniso_U_11
_atom_site_aniso_U_22
_atom_site_aniso_U_33
_atom_site_aniso_U_23
_atom_site_aniso_U_13
_atom_site_aniso_U_12
F1 0.0406(13) 0.0458(13) 0.0323(12) 0.0115(11) 0.0074(10) -0.0049(11)
F2 0.0427(13) 0.0438(13) 0.0465(15) 0.0043(11) 0.0045(11) -0.0170(12)
F3 0.0421(12) 0.0508(14) 0.0334(13) 0.0157(11) 0.0030(10) -0.0009(11)
F4 0.0396(13) 0.0411(13) 0.0420(13) 0.0102(11) 0.0039(11) -0.0107(11)
F5 0.0591(15) 0.0596(16) 0.0488(15) -0.0123(13) 0.0275(13) -0.0070(13)
F6 0.0648(17) 0.0478(15) 0.076(2) -0.0209(15) 0.0195(15) -0.0194(15)
F7 0.0451(15) 0.0615(18) 0.106(2) 0.0063(18) 0.0313(16) -0.0168(13)
F8 0.0626(17) 0.083(2) 0.079(2) 0.0070(18) 0.0504(17) 0.0011(15)
F9 0.0628(16) 0.0692(18) 0.0431(15) -0.0147(13) 0.0246(13) -0.0106(15)
O1 0.0376(15) 0.066(2) 0.0467(17) -0.0047(16) 0.0189(14) 0.0059(15)
N1 0.0294(16) 0.0406(19) 0.0283(17) 0.0027(15) 0.0045(14) -0.0025(15)
N2 0.0371(18) 0.0409(19) 0.0341(19) -0.0001(16) 0.0046(16) -0.0044(16)
N3 0.048(2) 0.0356(18) 0.0389(19) 0.0009(16) 0.0151(16) -0.0005(16)
N4 0.0438(19) 0.0425(18) 0.0381(19) 0.0027(16) 0.0164(16) 0.0087(16)
C1 0.0295(18) 0.0343(19) 0.0257(19) 0.0000(16) 0.0097(16) 0.0045(16)
C2 0.033(2) 0.042(2) 0.0226(19) 0.0032(17) 0.0095(16) 0.0005(18)
C3 0.0317(18) 0.0285(18) 0.036(2) -0.0016(17) 0.0137(16) -0.0057(16)
C4 0.0308(18) 0.038(2) 0.0285(19) -0.0019(16) 0.0097(16) 0.0025(17)
C5 0.0318(18) 0.0339(19) 0.0218(18) 0.0038(16) 0.0085(15) 0.0028(16)
C6 0.0277(17) 0.0325(19) 0.030(2) -0.0015(16) 0.0089(16) -0.0060(16)
C7 0.0286(18) 0.039(2) 0.0270(19) 0.0026(16) 0.0050(15) -0.0036(17)
C8 0.0340(19) 0.040(2) 0.034(2) 0.0031(18) 0.0120(17) 0.0018(18)
C9 0.038(2) 0.038(2) 0.047(2) -0.004(2) 0.006(2) -0.0057(19)
C10 0.031(2) 0.044(2) 0.062(3) 0.016(2) 0.015(2) 0.002(2)
C11 0.038(2) 0.049(3) 0.048(2) 0.011(2) 0.019(2) 0.005(2)
C12 0.038(2) 0.036(2) 0.031(2) -0.0013(18) 0.0087(17) -0.0006(18)
C13 0.097(4) 0.043(3) 0.067(3) 0.023(2) 0.052(3) 0.018(3)
C14 0.064(3) 0.061(3) 0.076(4) 0.007(3) 0.047(3) 0.005(3)
C15 0.053(3) 0.038(2) 0.064(3) 0.008(2) 0.016(2) 0.000(2)
C16 0.055(3) 0.043(3) 0.058(3) 0.010(2) 0.004(2) 0.003(2)
C17 0.069(3) 0.071(3) 0.052(3) -0.020(3) 0.036(3) -0.005(3)
C18 0.067(3) 0.085(4) 0.056(3) 0.008(3) 0.024(3) 0.042(3)
C19 0.044(2) 0.056(3) 0.048(3) -0.008(2) 0.016(2) -0.001(2)
C20 0.054(3) 0.095(4) 0.056(3) -0.015(3) 0.024(3) 0.003(3)
C21 0.048(3) 0.119(5) 0.069(4) -0.032(4) 0.022(3) 0.002(3)
C22 0.038(2) 0.098(4) 0.059(3) -0.027(3) 0.018(2) -0.007(3)
Li1 0.035(3) 0.048(4) 0.031(3) 0.007(3) 0.007(3) -0.002(3)
C23 0.0308(19) 0.034(2) 0.027(2) -0.0027(16) 0.0083(17) -0.0017(16)

loop_
_atom_type_symbol
_atom_type_description
_atom_type_scat_dispersion_real
_atom_type_scat_dispersion_imag
_atom_type_scat_source
N N 0.0061 0.0033 'International Tables Vol C Tables 4.2.6.8 and 6.1.1.4'
C C 0.0033 0.0016 'International Tables Vol C Tables 4.2.6.8 and 6.1.1.4'
H H 0.0000 0.0000 'International Tables Vol C Tables 4.2.6.8 and 6.1.1.4'
F F 0.0171 0.0103 'International Tables Vol C Tables 4.2.6.8 and 6.1.1.4'
O O 0.0106 0.0060 'International Tables Vol C Tables 4.2.6.8 and 6.1.1.4'
Li Li -0.0003 0.0001 'International Tables Vol C Tables 4.2.6.8 and 6.1.1.4'

loop_
_geom_angle_atom_site_label_1
_geom_angle_atom_site_label_2
_geom_angle_atom_site_label_3
_geom_angle
_geom_angle_site_symmetry_1
_geom_angle_site_symmetry_3
_geom_angle_publ_flag
C2 F1 Li1 114.3(3) . . ?
C19 O1 C22 109.0(3) . . ?
C19 O1 Li1 125.6(3) . . ?
C22 O1 Li1 120.6(3) . . ?
C1 N1 C7 119.6(3) . . ?
C1 N1 Li1 118.4(3) . . ?
C7 N1 Li1 119.6(3) . . ?
C23 N2 Li1 168.9(4) 1_656 . ?
C16 N3 C13 110.0(4) . . ?
C16 N3 C15 107.1(4) . . ?
C13 N3 C15 111.7(4) . . ?
C16 N3 Li1 111.8(3) . . ?
C13 N3 Li1 105.3(3) . . ?
C15 N3 Li1 110.9(3) . . ?
C14 N4 C18 109.2(4) . . ?
C14 N4 C17 112.3(4) . . ?
C18 N4 C17 106.9(4) . . ?
C14 N4 Li1 103.9(3) . . ?
C18 N4 Li1 114.3(3) . . ?
C17 N4 Li1 110.3(3) . . ?
N1 C1 C6 130.0(4) . . ?
N1 C1 C2 117.7(3) . . ?
C6 C1 C2 112.2(3) . . ?
C3 C2 F1 118.4(3) . . ?
C3 C2 C1 124.2(3) . . ?
F1 C2 C1 117.3(3) . . ?
F2 C3 C2 119.5(3) . . ?
F2 C3 C4 118.6(3) . . ?
C2 C3 C4 121.9(3) . . ?
C5 C4 C3 115.3(3) . . ?
C5 C4 C23 123.1(3) . . ?
C3 C4 C23 121.6(3) . . ?
F3 C5 C6 120.1(3) . . ?
F3 C5 C4 117.8(3) . . ?
C6 C5 C4 122.1(3) . . ?
C5 C6 F4 117.0(3) . . ?
C5 C6 C1 124.2(3) . . ?
F4 C6 C1 118.7(3) . . ?
C8 C7 N1 121.9(3) . . ?
C8 C7 C12 114.4(3) . . ?
N1 C7 C12 123.5(4) . . ?
F5 C8 C9 117.7(4) . . ?
F5 C8 C7 119.4(3) . . ?
C9 C8 C7 122.9(4) . . ?
F6 C9 C10 120.2(4) . . ?
F6 C9 C8 119.6(4) . . ?
C10 C9 C8 120.2(4) . . ?
C9 C10 F7 120.9(5) . . ?
C9 C10 C11 119.7(4) . . ?
F7 C10 C11 119.4(4) . . ?
F8 C11 C12 119.7(4) . . ?
F8 C11 C10 120.5(4) . . ?
C12 C11 C10 119.7(4) . . ?
F9 C12 C11 118.0(4) . . ?
F9 C12 C7 118.9(3) . . ?
C11 C12 C7 123.0(4) . . ?
N3 C13 C14 113.0(4) . . ?
N3 C13 H13A 109.2 . . ?
C14 C13 H13A 107.1 . . ?
N3 C13 H13B 109.8 . . ?
C14 C13 H13B 108.1 . . ?
H13A C13 H13B 109.5 . . ?
N4 C14 C13 112.9(4) . . ?
N4 C14 H14A 110.1 . . ?
C13 C14 H14A 107.3 . . ?
N4 C14 H14B 109.2 . . ?
C13 C14 H14B 107.9 . . ?
H14A C14 H14B 109.5 . . ?
N3 C15 H15A 109.5 . . ?
N3 C15 H15B 109.5 . . ?
H15A C15 H15B 109.5 . . ?
N3 C15 H15C 109.5 . . ?
H15A C15 H15C 109.5 . . ?
H15B C15 H15C 109.5 . . ?
N3 C16 H16A 109.5 . . ?
N3 C16 H16B 109.5 . . ?
H16A C16 H16B 109.5 . . ?
N3 C16 H16C 109.5 . . ?
H16A C16 H16C 109.5 . . ?
H16B C16 H16C 109.5 . . ?
N4 C17 H17A 109.5 . . ?
N4 C17 H17B 109.5 . . ?
H17A C17 H17B 109.5 . . ?
N4 C17 H17C 109.5 . . ?
H17A C17 H17C 109.5 . . ?
H17B C17 H17C 109.5 . . ?
N4 C18 H18A 109.5 . . ?
N4 C18 H18B 109.5 . . ?
H18A C18 H18B 109.5 . . ?
N4 C18 H18C 109.5 . . ?
H18A C18 H18C 109.5 . . ?
H18B C18 H18C 109.5 . . ?
O1 C19 C20 107.5(4) . . ?
O1 C19 H19A 110.2 . . ?
C20 C19 H19A 110.2 . . ?
O1 C19 H19B 110.2 . . ?
C20 C19 H19B 110.2 . . ?
H19A C19 H19B 108.5 . . ?
C21 C20 C19 105.1(4) . . ?
C21 C20 H20A 110.7 . . ?
C19 C20 H20A 110.7 . . ?
C21 C20 H20B 110.7 . . ?
C19 C20 H20B 110.7 . . ?
H20A C20 H20B 108.8 . . ?
C22 C21 C20 106.1(5) . . ?
C22 C21 H21A 110.5 . . ?
C20 C21 H21A 110.5 . . ?
C22 C21 H21B 110.5 . . ?
C20 C21 H21B 110.5 . . ?
H21A C21 H21B 108.7 . . ?
O1 C22 C21 106.2(4) . . ?
O1 C22 H22A 110.5 . . ?
C21 C22 H22A 110.5 . . ?
O1 C22 H22B 110.5 . . ?
C21 C22 H22B 110.5 . . ?
H22A C22 H22B 108.7 . . ?
N2 Li1 N1 98.5(3) . . ?
N2 Li1 O1 93.4(3) . . ?
N1 Li1 O1 91.1(3) . . ?
N2 Li1 N3 98.3(3) . . ?
N1 Li1 N3 163.1(4) . . ?
O1 Li1 N3 89.2(3) . . ?
N2 Li1 F1 170.7(4) . . ?
N1 Li1 F1 72.2(2) . . ?
O1 Li1 F1 87.1(3) . . ?
N3 Li1 F1 91.0(3) . . ?
N2 Li1 N4 96.1(3) . . ?
N1 Li1 N4 98.2(3) . . ?
O1 Li1 N4 165.6(4) . . ?
N3 Li1 N4 78.7(2) . . ?
F1 Li1 N4 85.3(2) . . ?
N2 C23 C4 177.3(4) 1_454 . ?

loop_
_geom_bond_atom_site_label_1
_geom_bond_atom_site_label_2
_geom_bond_distance
_geom_bond_site_symmetry_2
_geom_bond_publ_flag
F1 C2 1.358(4) . ?
F1 Li1 2.309(7) . ?
F2 C3 1.344(4) . ?
F3 C5 1.345(4) . ?
F4 C6 1.362(4) . ?
F5 C8 1.340(5) . ?
F6 C9 1.355(5) . ?
F7 C10 1.353(5) . ?
F8 C11 1.343(5) . ?
F9 C12 1.335(5) . ?
O1 C19 1.432(6) . ?
O1 C22 1.421(5) . ?
O1 Li1 2.232(8) . ?
N1 C1 1.336(5) . ?
N1 C7 1.395(5) . ?
N1 Li1 2.209(7) . ?
N2 C23 1.146(5) 1_656 ?
N2 Li1 2.142(8) . ?
N3 C16 1.468(6) . ?
N3 C13 1.465(6) . ?
N3 C15 1.468(6) . ?
N3 Li1 2.310(7) . ?
N4 C14 1.474(7) . ?
N4 C18 1.459(6) . ?
N4 C17 1.449(6) . ?
N4 Li1 2.357(8) . ?
C1 C6 1.417(5) . ?
C1 C2 1.417(5) . ?
C2 C3 1.358(5) . ?
C3 C4 1.402(6) . ?
C4 C5 1.403(5) . ?
C4 C23 1.416(5) . ?
C5 C6 1.354(5) . ?
C7 C8 1.400(6) . ?
C7 C12 1.397(6) . ?
C8 C9 1.380(6) . ?
C9 C10 1.359(7) . ?
C10 C11 1.369(7) . ?
C11 C12 1.384(6) . ?
C13 C14 1.470(8) . ?
C13 H13A 0.9600 . ?
C13 H13B 0.9600 . ?
C14 H14A 0.9600 . ?
C14 H14B 0.9600 . ?
C15 H15A 0.9700 . ?
C15 H15B 0.9700 . ?
C15 H15C 0.9700 . ?
C16 H16A 0.9700 . ?
C16 H16B 0.9700 . ?
C16 H16C 0.9700 . ?
C17 H17A 0.9700 . ?
C17 H17B 0.9700 . ?
C17 H17C 0.9700 . ?
C18 H18A 0.9700 . ?
C18 H18B 0.9700 . ?
C18 H18C 0.9700 . ?
C19 C20 1.511(7) . ?
C19 H19A 0.9800 . ?
C19 H19B 0.9800 . ?
C20 C21 1.482(8) . ?
C20 H20A 0.9800 . ?
C20 H20B 0.9800 . ?
C21 C22 1.490(8) . ?
C21 H21A 0.9800 . ?
C21 H21B 0.9800 . ?
C22 H22A 0.9800 . ?
C22 H22B 0.9800 . ?
C23 N2 1.146(5) 1_454 ?
